data_1560414
loop_
_publ_author_name
'Zhang, Xiaolei'
'Chen, Chen'
'Liu, Xiaoli'
'Gao, Peng'
'Hu, Ming'

_publ_section_title
;
 Series of chiral interpenetrating 3d--4f heterometallic MOFs: Luminescent
 sensors and magnetic properties
;
_journal_name_full 'Journal of Solid State Chemistry'
_journal_page_first 360
_journal_page_last 366
_journal_paper_doi 10.1016/j.jssc.2017.06.020
_journal_volume 253
_journal_year 2017
_chemical_formula_sum 'C24 H16 Dy N3 O9 Zn'
_chemical_formula_weight 718.29
_space_group_IT_number 76
_space_group_name_Hall 'P 4w'
_space_group_name_H-M_alt 'P 41'
_symmetry_cell_setting tetragonal
_symmetry_space_group_name_H-M 'P 41'
_atom_sites_solution_hydrogens geom
_atom_sites_solution_primary direct
_atom_sites_solution_secondary difmap
_cell_angle_alpha 90.00
_cell_angle_beta 90.00
_cell_angle_gamma 90.00
_cell_formula_units_Z 4
_cell_length_a 12.2203(5)
_cell_length_b 12.2203(5)
_cell_length_c 15.0611(10)
_cell_measurement_reflns_used 896
_cell_measurement_temperature 293(2)
_cell_measurement_theta_max 68.9640
_cell_measurement_theta_min 3.6140
_cell_volume 2249.2(2)
_computing_structure_refinement 'SHELXL-97 (Sheldrick, 1997)'
_computing_structure_solution 'SHELXS-97 (Sheldrick, 1990)'
_diffrn_ambient_temperature 293(2)
_diffrn_measured_fraction_theta_full 1.000
_diffrn_measured_fraction_theta_max 1.000
_diffrn_radiation_monochromator graphite
_diffrn_radiation_source 'fine-focus sealed tube'
_diffrn_radiation_type CuK\a
_diffrn_radiation_wavelength 1.54184
_diffrn_reflns_av_R_equivalents 0.0466
_diffrn_reflns_av_sigmaI/netI 0.1065
_diffrn_reflns_limit_h_max 14
_diffrn_reflns_limit_h_min -9
_diffrn_reflns_limit_k_max 10
_diffrn_reflns_limit_k_min -14
_diffrn_reflns_limit_l_max 17
_diffrn_reflns_limit_l_min -17
_diffrn_reflns_number 4131
_diffrn_reflns_theta_full 67.20
_diffrn_reflns_theta_max 67.20
_diffrn_reflns_theta_min 3.62
_exptl_absorpt_coefficient_mu 19.458
_exptl_absorpt_correction_T_max 0.3428
_exptl_absorpt_correction_T_min 0.3051
_exptl_absorpt_correction_type multi-scan
_exptl_absorpt_process_details sadabs
_exptl_crystal_colour colorless
_exptl_crystal_density_diffrn 2.121
_exptl_crystal_density_method 'not measured'
_exptl_crystal_description block
_exptl_crystal_F_000 1396
_exptl_crystal_size_max 0.08
_exptl_crystal_size_mid 0.07
_exptl_crystal_size_min 0.07
_refine_diff_density_max 2.177
_refine_diff_density_min -1.234
_refine_diff_density_rms 0.200
_refine_ls_abs_structure_details 'Flack H D (1983), Acta Cryst. A39, 876-881'
_refine_ls_abs_structure_Flack -0.008(11)
_refine_ls_extinction_method none
_refine_ls_goodness_of_fit_ref 1.030
_refine_ls_hydrogen_treatment constr
_refine_ls_matrix_type full
_refine_ls_number_parameters 343
_refine_ls_number_reflns 3091
_refine_ls_number_restraints 1
_refine_ls_restrained_S_all 1.030
_refine_ls_R_factor_all 0.0929
_refine_ls_R_factor_gt 0.0710
_refine_ls_shift/su_max 0.000
_refine_ls_shift/su_mean 0.000
_refine_ls_structure_factor_coef Fsqd
_refine_ls_weighting_details 'calc w=1/[\s^2^(Fo^2^)+(0.0992P)^2^+0.0000P] where P=(Fo^2^+2Fc^2^)/3'
_refine_ls_weighting_scheme calc
_refine_ls_wR_factor_gt 0.1679
_refine_ls_wR_factor_ref 0.1868
_reflns_number_gt 2456
_reflns_number_total 3091
_reflns_threshold_expression >2sigma(I)
_cod_data_source_file JSSC-2017-253-360.cif
_cod_data_source_block exp_6175
_cod_original_sg_symbol_H-M P41
_cod_database_code 1560414

loop_
_symmetry_equiv_pos_as_xyz
'x, y, z'
'-y, x, z+1/4'
'-x, -y, z+1/2'
'y, -x, z+3/4'

loop_
_atom_site_label
_atom_site_type_symbol
_atom_site_fract_x
_atom_site_fract_y
_atom_site_fract_z
_atom_site_U_iso_or_equiv
_atom_site_adp_type
_atom_site_occupancy
_atom_site_symmetry_multiplicity
_atom_site_calc_flag
_atom_site_refinement_flags
_atom_site_disorder_assembly
_atom_site_disorder_group
Dy1 Dy 0.47888(8) 0.44725(8) 0.85955(8) 0.0284(3) Uani 1 1 d . . .
Zn1 Zn -0.29901(18) -0.3236(2) 0.74197(17) 0.0324(6) Uani 1 1 d . . .
O1 O 0.4194(11) 0.2500(12) 0.8463(12) 0.053(4) Uani 1 1 d . . .
O2 O 0.2968(14) 0.3760(12) 0.8268(12) 0.059(5) Uani 1 1 d . . .
O3 O 0.3806(10) 0.6114(11) 0.8932(8) 0.029(3) Uani 1 1 d . . .
O4 O 0.2881(11) 0.7137(11) 0.7953(10) 0.041(3) Uani 1 1 d . . .
O5 O 0.3961(10) 0.5729(10) 0.7529(9) 0.035(3) Uani 1 1 d . . .
O6 O 0.6252(10) 0.5862(11) 0.8313(9) 0.037(3) Uani 1 1 d . . .
O7 O 0.5924(10) 0.5320(10) 0.9664(9) 0.029(3) Uani 1 1 d . . .
O8 O 0.7149(11) 0.6654(11) 0.9451(9) 0.040(3) Uani 1 1 d . . .
O9 O 0.6385(12) 0.3287(11) 0.8721(11) 0.053(4) Uani 1 1 d . . .
H9B H 0.6886 0.3525 0.8380 0.079 Uiso 1 1 d R . .
H9C H 0.6612 0.3291 0.9254 0.079 Uiso 1 1 d R . .
N1 N -0.3824(12) -0.1675(13) 0.7417(12) 0.036(4) Uani 1 1 d . . .
N2 N -0.1748(11) -0.2066(13) 0.7596(10) 0.031(3) Uani 1 1 d . . .
N3 N -0.1442(13) -0.4164(15) 0.7378(14) 0.045(4) Uani 1 1 d . . .
C1 C -0.4893(15) -0.1536(18) 0.727(2) 0.054(7) Uani 1 1 d . . .
H1 H -0.5360 -0.2137 0.7292 0.065 Uiso 1 1 calc R . .
C2 C -0.532(2) -0.050(2) 0.710(2) 0.076(10) Uani 1 1 d . . .
H2 H -0.6022 -0.0430 0.6877 0.092 Uiso 1 1 calc R . .
C3 C -0.469(2) 0.0424(19) 0.726(3) 0.079(10) Uani 1 1 d . . .
H3 H -0.4999 0.1118 0.7249 0.095 Uiso 1 1 calc R . .
C4 C -0.3573(18) 0.0287(16) 0.7425(19) 0.053(6) Uani 1 1 d . . .
H4 H -0.3113 0.0890 0.7475 0.064 Uiso 1 1 calc R . .
C5 C -0.3158(15) -0.0782(15) 0.7518(16) 0.040(5) Uani 1 1 d . . .
C6 C -0.1980(15) -0.1031(15) 0.7652(14) 0.036(4) Uani 1 1 d . . .
C7 C -0.1219(17) -0.0252(15) 0.7812(14) 0.040(5) Uani 1 1 d . . .
H7 H -0.1432 0.0476 0.7858 0.048 Uiso 1 1 calc R . .
C8 C -0.0125(16) -0.0526(13) 0.7908(14) 0.035(4) Uani 1 1 d . . .
C9 C 0.0134(15) -0.1703(15) 0.7820(15) 0.040(5) Uani 1 1 d . . .
H9 H 0.0851 -0.1953 0.7865 0.048 Uiso 1 1 calc R . .
C10 C -0.0696(15) -0.2399(16) 0.7672(12) 0.034(4) Uani 1 1 d . . .
C11 C -0.0561(15) -0.3592(17) 0.7529(17) 0.043(5) Uani 1 1 d . . .
C12 C 0.0467(19) -0.4073(18) 0.755(2) 0.063(8) Uani 1 1 d . . .
H12 H 0.1087 -0.3656 0.7668 0.076 Uiso 1 1 calc R . .
C13 C 0.0554(18) -0.5181(17) 0.738(3) 0.061(8) Uani 1 1 d . . .
H13 H 0.1231 -0.5529 0.7390 0.074 Uiso 1 1 calc R . .
C14 C -0.0400(19) -0.5764(18) 0.7203(18) 0.057(7) Uani 1 1 d . . .
H14 H -0.0371 -0.6506 0.7068 0.068 Uiso 1 1 calc R . .
C15 C -0.1394(19) -0.5217(19) 0.7231(19) 0.053(6) Uani 1 1 d . . .
H15 H -0.2038 -0.5607 0.7143 0.064 Uiso 1 1 calc R . .
C16 C 0.0768(17) 0.0319(16) 0.8019(15) 0.042(5) Uani 1 1 d . . .
C17 C 0.183(2) 0.005(2) 0.806(2) 0.070(8) Uani 1 1 d . . .
H17 H 0.2039 -0.0682 0.8006 0.084 Uiso 1 1 calc R . .
C18 C 0.2596(17) 0.0812(19) 0.819(2) 0.066(8) Uani 1 1 d . . .
H18 H 0.3319 0.0585 0.8244 0.080 Uiso 1 1 calc R . .
C19 C 0.2379(17) 0.1931(18) 0.8237(15) 0.044(5) Uani 1 1 d . . .
C20 C 0.131(2) 0.2160(16) 0.823(2) 0.070(8) Uani 1 1 d . . .
H20 H 0.1101 0.2886 0.8294 0.084 Uiso 1 1 calc R . .
C21 C 0.048(2) 0.1347(18) 0.813(2) 0.067(8) Uani 1 1 d . . .
H21 H -0.0252 0.1543 0.8142 0.080 Uiso 1 1 calc R . .
C22 C 0.3218(17) 0.2795(16) 0.8337(16) 0.047(6) Uani 1 1 d . . .
C23 C 0.3502(13) 0.6353(15) 0.8097(14) 0.031(4) Uani 1 1 d . . .
C24 C 0.6498(13) 0.5984(13) 0.9212(14) 0.028(4) Uani 1 1 d . . .

loop_
_atom_site_aniso_label
_atom_site_aniso_U_11
_atom_site_aniso_U_22
_atom_site_aniso_U_33
_atom_site_aniso_U_23
_atom_site_aniso_U_13
_atom_site_aniso_U_12
Dy1 0.0256(6) 0.0261(6) 0.0335(5) -0.0006(5) 0.0009(5) -0.0013(4)
Zn1 0.0292(12) 0.0297(12) 0.0383(14) 0.0007(11) -0.0015(11) -0.0111(9)
O1 0.036(8) 0.052(8) 0.070(12) 0.005(8) -0.006(8) -0.016(6)
O2 0.062(10) 0.041(9) 0.075(12) 0.003(8) 0.000(9) -0.015(7)
O3 0.027(6) 0.043(7) 0.017(6) -0.007(5) -0.007(5) -0.005(5)
O4 0.039(7) 0.035(7) 0.049(9) -0.006(6) -0.005(6) 0.013(6)
O5 0.034(7) 0.036(7) 0.034(7) -0.008(6) -0.005(6) 0.007(5)
O6 0.027(7) 0.044(8) 0.041(8) 0.016(6) 0.012(6) 0.005(6)
O7 0.032(6) 0.027(6) 0.029(7) 0.005(5) -0.001(6) -0.008(5)
O8 0.046(8) 0.042(8) 0.034(7) -0.002(6) 0.003(6) -0.003(6)
O9 0.063(9) 0.048(8) 0.048(10) -0.004(8) 0.007(9) 0.014(7)
N1 0.029(8) 0.033(8) 0.047(9) 0.006(7) 0.016(8) -0.010(6)
N2 0.030(7) 0.043(9) 0.020(7) -0.003(7) -0.014(6) -0.019(6)
N3 0.035(9) 0.047(10) 0.052(11) 0.006(9) 0.007(9) -0.008(7)
C1 0.018(9) 0.039(11) 0.10(2) -0.014(13) 0.014(11) -0.008(8)
C2 0.053(16) 0.054(16) 0.12(3) -0.001(16) -0.004(17) 0.011(12)
C3 0.049(15) 0.038(14) 0.15(3) -0.009(17) 0.011(17) 0.014(11)
C4 0.047(12) 0.025(10) 0.087(18) -0.010(12) -0.006(14) -0.004(8)
C5 0.032(10) 0.024(9) 0.062(14) -0.006(9) -0.001(10) 0.000(7)
C6 0.034(10) 0.029(10) 0.045(12) 0.010(8) -0.003(9) -0.007(7)
C7 0.052(12) 0.025(9) 0.043(12) -0.004(8) -0.004(10) -0.002(8)
C8 0.040(10) 0.015(8) 0.050(11) -0.010(8) -0.007(9) -0.005(8)
C9 0.027(9) 0.023(9) 0.071(15) 0.002(9) -0.010(9) -0.001(7)
C10 0.031(9) 0.046(11) 0.025(9) 0.000(8) -0.003(8) -0.014(8)
C11 0.027(9) 0.046(12) 0.057(14) 0.005(11) 0.003(10) 0.003(8)
C12 0.045(12) 0.031(11) 0.11(2) 0.013(14) -0.021(15) -0.013(9)
C13 0.035(12) 0.028(11) 0.12(2) -0.003(14) -0.009(15) 0.007(9)
C14 0.056(14) 0.036(11) 0.078(19) -0.007(12) -0.020(13) 0.016(10)
C15 0.040(12) 0.041(12) 0.079(19) 0.008(12) -0.011(13) -0.009(9)
C16 0.043(11) 0.029(10) 0.054(14) -0.006(9) -0.014(10) -0.013(9)
C17 0.045(14) 0.056(15) 0.11(2) -0.031(16) 0.010(14) -0.019(11)
C18 0.026(10) 0.051(13) 0.12(2) -0.005(14) 0.031(13) -0.017(9)
C19 0.036(11) 0.051(12) 0.045(12) 0.001(10) -0.010(9) 0.000(9)
C20 0.086(18) 0.012(9) 0.11(2) -0.007(11) -0.018(17) 0.001(10)
C21 0.047(13) 0.039(12) 0.11(2) 0.005(14) -0.015(14) -0.012(10)
C22 0.040(11) 0.032(11) 0.068(17) -0.011(10) -0.001(10) -0.019(9)
C23 0.012(8) 0.030(9) 0.050(12) 0.005(9) 0.005(8) 0.004(6)
C24 0.018(8) 0.014(8) 0.051(11) 0.005(8) -0.004(8) 0.001(6)

loop_
_atom_type_symbol
_atom_type_description
_atom_type_scat_dispersion_real
_atom_type_scat_dispersion_imag
_atom_type_scat_source
C C 0.0181 0.0091 'International Tables Vol C Tables 4.2.6.8 and 6.1.1.4'
H H 0.0000 0.0000 'International Tables Vol C Tables 4.2.6.8 and 6.1.1.4'
N N 0.0311 0.0180 'International Tables Vol C Tables 4.2.6.8 and 6.1.1.4'
O O 0.0492 0.0322 'International Tables Vol C Tables 4.2.6.8 and 6.1.1.4'
Zn Zn -1.5491 0.6778 'International Tables Vol C Tables 4.2.6.8 and 6.1.1.4'
Dy Dy -9.8046 9.8477 'International Tables Vol C Tables 4.2.6.8 and 6.1.1.4'

loop_
_geom_angle_atom_site_label_1
_geom_angle_atom_site_label_2
_geom_angle_atom_site_label_3
_geom_angle
_geom_angle_site_symmetry_1
_geom_angle_site_symmetry_3
O7 Dy1 O5 152.3(4) 4_564 2_655
O7 Dy1 O7 124.3(3) 4_564 .
O5 Dy1 O7 69.3(4) 2_655 .
O7 Dy1 O3 121.1(4) 4_564 .
O5 Dy1 O3 83.8(4) 2_655 .
O7 Dy1 O3 77.5(4) . .
O7 Dy1 O9 73.9(5) 4_564 .
O5 Dy1 O9 89.2(5) 2_655 .
O7 Dy1 O9 74.8(5) . .
O3 Dy1 O9 152.1(5) . .
O7 Dy1 O2 89.6(5) 4_564 .
O5 Dy1 O2 81.0(5) 2_655 .
O7 Dy1 O2 146.0(6) . .
O3 Dy1 O2 83.3(5) . .
O9 Dy1 O2 122.3(5) . .
O7 Dy1 O5 68.5(4) 4_564 .
O5 Dy1 O5 131.6(4) 2_655 .
O7 Dy1 O5 114.6(4) . .
O3 Dy1 O5 53.4(4) . .
O9 Dy1 O5 139.1(5) . .
O2 Dy1 O5 73.4(5) . .
O7 Dy1 O6 77.4(4) 4_564 .
O5 Dy1 O6 122.2(4) 2_655 .
O7 Dy1 O6 53.1(4) . .
O3 Dy1 O6 80.0(4) . .
O9 Dy1 O6 81.1(5) . .
O2 Dy1 O6 149.3(5) . .
O5 Dy1 O6 76.0(4) . .
O7 Dy1 O1 78.8(5) 4_564 .
O5 Dy1 O1 74.9(5) 2_655 .
O7 Dy1 O1 129.9(5) . .
O3 Dy1 O1 132.3(4) . .
O9 Dy1 O1 70.7(5) . .
O2 Dy1 O1 51.8(5) . .
O5 Dy1 O1 115.4(5) . .
O6 Dy1 O1 147.1(5) . .
O7 Dy1 C22 84.9(6) 4_564 .
O5 Dy1 C22 75.5(6) 2_655 .
O7 Dy1 C22 143.9(6) . .
O3 Dy1 C22 107.2(5) . .
O9 Dy1 C22 97.1(6) . .
O2 Dy1 C22 25.4(6) . .
O5 Dy1 C22 94.8(6) . .
O6 Dy1 C22 162.0(6) . .
O1 Dy1 C22 26.4(5) . .
O7 Dy1 C23 94.5(5) 4_564 .
O5 Dy1 C23 107.8(5) 2_655 .
O7 Dy1 C23 98.5(5) . .
O3 Dy1 C23 27.5(5) . .
O9 Dy1 C23 158.5(5) . .
O2 Dy1 C23 74.6(5) . .
O5 Dy1 C23 26.1(5) . .
O6 Dy1 C23 78.7(5) . .
O1 Dy1 C23 125.7(5) . .
C22 Dy1 C23 99.9(6) . .
O7 Dy1 C24 103.2(5) 4_564 .
O5 Dy1 C24 93.9(5) 2_655 .
O7 Dy1 C24 24.8(5) . .
O3 Dy1 C24 76.3(4) . .
O9 Dy1 C24 77.3(5) . .
O2 Dy1 C24 159.4(5) . .
O5 Dy1 C24 96.1(5) . .
O6 Dy1 C24 28.3(5) . .
O1 Dy1 C24 146.0(5) . .
C22 Dy1 C24 168.2(6) . .
C23 Dy1 C24 88.2(5) . .
O6 Zn1 O3 93.2(5) 1_445 4_454
O6 Zn1 N2 129.4(6) 1_445 .
O3 Zn1 N2 137.4(5) 4_454 .
O6 Zn1 N1 105.9(6) 1_445 .
O3 Zn1 N1 92.8(6) 4_454 .
N2 Zn1 N1 75.0(6) . .
O6 Zn1 N3 97.7(6) 1_445 .
O3 Zn1 N3 105.8(6) 4_454 .
N2 Zn1 N3 74.6(6) . .
N1 Zn1 N3 149.0(6) . .
C22 O1 Dy1 90.7(11) . .
C22 O2 Dy1 95.7(14) . .
C23 O3 Zn1 119.1(11) . 2_565
C23 O3 Dy1 97.1(10) . .
Zn1 O3 Dy1 143.3(6) 2_565 .
C23 O5 Dy1 154.1(13) . 4_564
C23 O5 Dy1 96.7(11) . .
Dy1 O5 Dy1 109.1(5) 4_564 .
C24 O6 Zn1 120.1(12) . 1_665
C24 O6 Dy1 93.5(9) . .
Zn1 O6 Dy1 146.3(7) 1_665 .
C24 O7 Dy1 142.9(12) . 2_655
C24 O7 Dy1 103.8(12) . .
Dy1 O7 Dy1 113.0(5) 2_655 .
Dy1 O9 H9B 109.1 . .
Dy1 O9 H9C 109.3 . .
H9B O9 H9C 109.5 . .
C1 N1 C5 119.9(17) . .
C1 N1 Zn1 125.0(14) . .
C5 N1 Zn1 115.0(12) . .
C6 N2 C10 119.6(15) . .
C6 N2 Zn1 120.9(12) . .
C10 N2 Zn1 119.5(12) . .
C11 N3 C15 121(2) . .
C11 N3 Zn1 115.3(14) . .
C15 N3 Zn1 123.4(15) . .
N1 C1 C2 121(2) . .
N1 C1 H1 119.7 . .
C2 C1 H1 119.7 . .
C3 C2 C1 120(3) . .
C3 C2 H2 119.9 . .
C1 C2 H2 119.9 . .
C2 C3 C4 118(2) . .
C2 C3 H3 120.9 . .
C4 C3 H3 120.9 . .
C3 C4 C5 118.8(19) . .
C3 C4 H4 120.6 . .
C5 C4 H4 120.6 . .
N1 C5 C4 120.9(18) . .
N1 C5 C6 115.4(16) . .
C4 C5 C6 123.5(17) . .
N2 C6 C7 123.2(18) . .
N2 C6 C5 113.7(15) . .
C7 C6 C5 123.2(17) . .
C6 C7 C8 120.8(17) . .
C6 C7 H7 119.6 . .
C8 C7 H7 119.6 . .
C7 C8 C9 115.6(16) . .
C7 C8 C16 122.9(16) . .
C9 C8 C16 121.3(17) . .
C10 C9 C8 118.0(17) . .
C10 C9 H9 121.0 . .
C8 C9 H9 121.0 . .
C9 C10 N2 122.8(18) . .
C9 C10 C11 124.3(18) . .
N2 C10 C11 112.9(15) . .
N3 C11 C12 122(2) . .
N3 C11 C10 117.4(17) . .
C12 C11 C10 121.0(18) . .
C13 C12 C11 119(2) . .
C13 C12 H12 120.6 . .
C11 C12 H12 120.6 . .
C12 C13 C14 118(2) . .
C12 C13 H13 120.9 . .
C14 C13 H13 120.9 . .
C15 C14 C13 119(2) . .
C15 C14 H14 120.6 . .
C13 C14 H14 120.6 . .
N3 C15 C14 121(2) . .
N3 C15 H15 119.4 . .
C14 C15 H15 119.4 . .
C21 C16 C17 119(2) . .
C21 C16 C8 118(2) . .
C17 C16 C8 122.4(19) . .
C18 C17 C16 121(2) . .
C18 C17 H17 119.7 . .
C16 C17 H17 119.7 . .
C17 C18 C19 124(2) . .
C17 C18 H18 117.9 . .
C19 C18 H18 117.9 . .
C20 C19 C18 113(2) . .
C20 C19 C22 122(2) . .
C18 C19 C22 125.0(19) . .
C19 C20 C21 123(2) . .
C19 C20 H20 118.3 . .
C21 C20 H20 118.3 . .
C16 C21 C20 119(2) . .
C16 C21 H21 120.3 . .
C20 C21 H21 120.3 . .
O2 C22 O1 121.6(18) . .
O2 C22 C19 120(2) . .
O1 C22 C19 117.9(18) . .
O2 C22 Dy1 58.9(11) . .
O1 C22 Dy1 62.9(9) . .
C19 C22 Dy1 177.8(17) . .
O4 C23 O5 127.8(19) . .
O4 C23 O3 120.1(18) . .
O5 C23 O3 112.1(15) . .
O4 C23 Dy1 173.7(14) . .
O5 C23 Dy1 57.2(9) . .
O3 C23 Dy1 55.4(8) . .
O8 C24 O7 130(2) . .
O8 C24 O6 120.6(18) . .
O7 C24 O6 109.5(14) . .
O8 C24 Dy1 175.8(13) . .
O7 C24 Dy1 51.3(9) . .
O6 C24 Dy1 58.2(8) . .

loop_
_geom_bond_atom_site_label_1
_geom_bond_atom_site_label_2
_geom_bond_distance
_geom_bond_site_symmetry_2
Dy1 O7 2.304(13) 4_564
Dy1 O5 2.335(14) 2_655
Dy1 O7 2.363(13) .
Dy1 O3 2.392(13) .
Dy1 O9 2.437(14) .
Dy1 O2 2.440(16) .
Dy1 O5 2.441(13) .
Dy1 O6 2.502(13) .
Dy1 O1 2.525(14) .
Dy1 C22 2.835(17) .
Dy1 C23 2.884(17) .
Dy1 C24 2.938(16) .
Zn1 O6 1.971(13) 1_445
Zn1 O3 1.974(12) 4_454
Zn1 N2 2.101(13) .
Zn1 N1 2.162(16) .
Zn1 N3 2.206(18) .
O1 C22 1.26(3) .
O2 C22 1.22(3) .
O3 C23 1.34(2) .
O3 Zn1 1.974(12) 2_565
O4 C23 1.24(2) .
O5 C23 1.28(2) .
O5 Dy1 2.335(14) 4_564
O6 C24 1.39(2) .
O6 Zn1 1.971(13) 1_665
O7 C24 1.27(2) .
O7 Dy1 2.304(13) 2_655
O8 C24 1.20(2) .
O9 H9B 0.8499 .
O9 H9C 0.8501 .
N1 C1 1.33(2) .
N1 C5 1.37(2) .
N2 C6 1.30(2) .
N2 C10 1.35(2) .
N3 C11 1.30(2) .
N3 C15 1.31(3) .
C1 C2 1.39(3) .
C1 H1 0.9300 .
C2 C3 1.39(4) .
C2 H2 0.9300 .
C3 C4 1.39(3) .
C3 H3 0.9300 .
C4 C5 1.41(3) .
C4 H4 0.9300 .
C5 C6 1.49(3) .
C6 C7 1.35(3) .
C7 C8 1.39(3) .
C7 H7 0.9300 .
C8 C9 1.48(2) .
C8 C16 1.51(2) .
C9 C10 1.34(2) .
C9 H9 0.9300 .
C10 C11 1.48(3) .
C11 C12 1.39(3) .
C12 C13 1.38(3) .
C12 H12 0.9300 .
C13 C14 1.39(3) .
C13 H13 0.9300 .
C14 C15 1.39(3) .
C14 H14 0.9300 .
C15 H15 0.9300 .
C16 C21 1.31(3) .
C16 C17 1.34(3) .
C17 C18 1.33(3) .
C17 H17 0.9300 .
C18 C19 1.39(3) .
C18 H18 0.9300 .
C19 C20 1.33(3) .
C19 C22 1.48(3) .
C20 C21 1.43(3) .
C20 H20 0.9300 .
C21 H21 0.9300 .

loop_
_geom_torsion_atom_site_label_1
_geom_torsion_atom_site_label_2
_geom_torsion_atom_site_label_3
_geom_torsion_atom_site_label_4
_geom_torsion
_geom_torsion_site_symmetry_1
_geom_torsion_site_symmetry_2
_geom_torsion_site_symmetry_3
_geom_torsion_site_symmetry_4
O7 Dy1 O1 C22 -101.1(15) 4_564 . . .
O5 Dy1 O1 C22 87.7(15) 2_655 . . .
O7 Dy1 O1 C22 133.2(14) . . . .
O3 Dy1 O1 C22 21.0(17) . . . .
O9 Dy1 O1 C22 -177.7(16) . . . .
O2 Dy1 O1 C22 -2.7(14) . . . .
O5 Dy1 O1 C22 -41.6(16) . . . .
O6 Dy1 O1 C22 -145.5(13) . . . .
C23 Dy1 O1 C22 -13.6(17) . . . .
C24 Dy1 O1 C22 161.9(14) . . . .
O7 Dy1 O2 C22 78.8(15) 4_564 . . .
O5 Dy1 O2 C22 -75.1(15) 2_655 . . .
O7 Dy1 O2 C22 -104.2(16) . . . .
O3 Dy1 O2 C22 -159.8(15) . . . .
O9 Dy1 O2 C22 8.3(17) . . . .
O5 Dy1 O2 C22 146.4(16) . . . .
O6 Dy1 O2 C22 142.8(14) . . . .
O1 Dy1 O2 C22 2.8(14) . . . .
C23 Dy1 O2 C22 173.6(16) . . . .
C24 Dy1 O2 C22 -152.2(16) . . . .
O7 Dy1 O3 C23 16.2(12) 4_564 . . .
O5 Dy1 O3 C23 -150.9(11) 2_655 . . .
O7 Dy1 O3 C23 139.0(11) . . . .
O9 Dy1 O3 C23 132.6(12) . . . .
O2 Dy1 O3 C23 -69.2(11) . . . .
O5 Dy1 O3 C23 5.0(9) . . . .
O6 Dy1 O3 C23 84.9(10) . . . .
O1 Dy1 O3 C23 -87.7(12) . . . .
C22 Dy1 O3 C23 -78.1(11) . . . .
C24 Dy1 O3 C23 113.5(11) . . . .
O7 Dy1 O3 Zn1 -172.8(9) 4_564 . . 2_565
O5 Dy1 O3 Zn1 20.1(10) 2_655 . . 2_565
O7 Dy1 O3 Zn1 -50.0(10) . . . 2_565
O9 Dy1 O3 Zn1 -56.4(16) . . . 2_565
O2 Dy1 O3 Zn1 101.8(11) . . . 2_565
O5 Dy1 O3 Zn1 176.0(12) . . . 2_565
O6 Dy1 O3 Zn1 -104.2(10) . . . 2_565
O1 Dy1 O3 Zn1 83.3(11) . . . 2_565
C22 Dy1 O3 Zn1 92.8(11) . . . 2_565
C23 Dy1 O3 Zn1 171.0(18) . . . 2_565
C24 Dy1 O3 Zn1 -75.5(10) . . . 2_565
O7 Dy1 O5 C23 -174.9(11) 4_564 . . .
O5 Dy1 O5 C23 27.7(13) 2_655 . . .
O7 Dy1 O5 C23 -55.7(11) . . . .
O3 Dy1 O5 C23 -5.2(10) . . . .
O9 Dy1 O5 C23 -150.8(10) . . . .
O2 Dy1 O5 C23 88.8(11) . . . .
O6 Dy1 O5 C23 -93.1(11) . . . .
O1 Dy1 O5 C23 119.8(10) . . . .
C22 Dy1 O5 C23 102.6(11) . . . .
C24 Dy1 O5 C23 -73.1(11) . . . .
O7 Dy1 O5 Dy1 2.9(5) 4_564 . . 4_564
O5 Dy1 O5 Dy1 -154.5(4) 2_655 . . 4_564
O7 Dy1 O5 Dy1 122.0(6) . . . 4_564
O3 Dy1 O5 Dy1 172.5(7) . . . 4_564
O9 Dy1 O5 Dy1 27.0(9) . . . 4_564
O2 Dy1 O5 Dy1 -93.4(6) . . . 4_564
O6 Dy1 O5 Dy1 84.7(5) . . . 4_564
O1 Dy1 O5 Dy1 -62.4(7) . . . 4_564
C22 Dy1 O5 Dy1 -79.7(6) . . . 4_564
C23 Dy1 O5 Dy1 177.7(13) . . . 4_564
C24 Dy1 O5 Dy1 104.6(6) . . . 4_564
O7 Dy1 O6 C24 -155.1(10) 4_564 . . .
O5 Dy1 O6 C24 3.6(11) 2_655 . . .
O7 Dy1 O6 C24 -2.1(9) . . . .
O3 Dy1 O6 C24 79.7(9) . . . .
O9 Dy1 O6 C24 -79.8(10) . . . .
O2 Dy1 O6 C24 137.8(12) . . . .
O5 Dy1 O6 C24 134.2(10) . . . .
O1 Dy1 O6 C24 -110.5(11) . . . .
C22 Dy1 O6 C24 -165.1(17) . . . .
C23 Dy1 O6 C24 107.6(10) . . . .
O7 Dy1 O6 Zn1 29.3(11) 4_564 . . 1_665
O5 Dy1 O6 Zn1 -172.0(10) 2_655 . . 1_665
O7 Dy1 O6 Zn1 -177.7(14) . . . 1_665
O3 Dy1 O6 Zn1 -95.9(11) . . . 1_665
O9 Dy1 O6 Zn1 104.6(12) . . . 1_665
O2 Dy1 O6 Zn1 -37.8(18) . . . 1_665
O5 Dy1 O6 Zn1 -41.3(11) . . . 1_665
O1 Dy1 O6 Zn1 74.0(15) . . . 1_665
C22 Dy1 O6 Zn1 19(2) . . . 1_665
C23 Dy1 O6 Zn1 -67.9(12) . . . 1_665
C24 Dy1 O6 Zn1 -175.6(18) . . . 1_665
O7 Dy1 O7 C24 34.9(13) 4_564 . . .
O5 Dy1 O7 C24 -172.4(11) 2_655 . . .
O3 Dy1 O7 C24 -84.4(11) . . . .
O9 Dy1 O7 C24 92.6(11) . . . .
O2 Dy1 O7 C24 -141.5(11) . . . .
O5 Dy1 O7 C24 -44.9(11) . . . .
O6 Dy1 O7 C24 2.4(10) . . . .
O1 Dy1 O7 C24 140.2(10) . . . .
C22 Dy1 O7 C24 173.6(11) . . . .
C23 Dy1 O7 C24 -66.5(11) . . . .
O7 Dy1 O7 Dy1 -149.7(4) 4_564 . . 2_655
O5 Dy1 O7 Dy1 3.0(5) 2_655 . . 2_655
O3 Dy1 O7 Dy1 91.1(6) . . . 2_655
O9 Dy1 O7 Dy1 -92.0(6) . . . 2_655
O2 Dy1 O7 Dy1 33.9(11) . . . 2_655
O5 Dy1 O7 Dy1 130.5(5) . . . 2_655
O6 Dy1 O7 Dy1 177.9(8) . . . 2_655
O1 Dy1 O7 Dy1 -44.3(8) . . . 2_655
C22 Dy1 O7 Dy1 -11.0(12) . . . 2_655
C23 Dy1 O7 Dy1 108.9(6) . . . 2_655
C24 Dy1 O7 Dy1 175.4(14) . . . 2_655
O6 Zn1 N1 C1 -56(2) 1_445 . . .
O3 Zn1 N1 C1 38(2) 4_454 . . .
N2 Zn1 N1 C1 176(2) . . . .
N3 Zn1 N1 C1 165(2) . . . .
O6 Zn1 N1 C5 127.7(15) 1_445 . . .
O3 Zn1 N1 C5 -138.1(16) 4_454 . . .
N2 Zn1 N1 C5 0.4(15) . . . .
N3 Zn1 N1 C5 -11(3) . . . .
O6 Zn1 N2 C6 -96.3(16) 1_445 . . .
O3 Zn1 N2 C6 79.5(17) 4_454 . . .
N1 Zn1 N2 C6 2.1(15) . . . .
N3 Zn1 N2 C6 176.3(17) . . . .
O6 Zn1 N2 C10 82.1(15) 1_445 . . .
O3 Zn1 N2 C10 -102.0(14) 4_454 . . .
N1 Zn1 N2 C10 -179.5(15) . . . .
N3 Zn1 N2 C10 -5.3(14) . . . .
O6 Zn1 N3 C11 -124.8(18) 1_445 . . .
O3 Zn1 N3 C11 139.7(17) 4_454 . . .
N2 Zn1 N3 C11 4.0(17) . . . .
N1 Zn1 N3 C11 15(3) . . . .
O6 Zn1 N3 C15 54(2) 1_445 . . .
O3 Zn1 N3 C15 -42(2) 4_454 . . .
N2 Zn1 N3 C15 -177(2) . . . .
N1 Zn1 N3 C15 -166.4(19) . . . .
C5 N1 C1 C2 9(4) . . . .
Zn1 N1 C1 C2 -166(2) . . . .
N1 C1 C2 C3 -14(5) . . . .
C1 C2 C3 C4 12(6) . . . .
C2 C3 C4 C5 -6(5) . . . .
C1 N1 C5 C4 -4(4) . . . .
Zn1 N1 C5 C4 172.5(19) . . . .
C1 N1 C5 C6 -179(2) . . . .
Zn1 N1 C5 C6 -3(3) . . . .
C3 C4 C5 N1 2(4) . . . .
C3 C4 C5 C6 177(3) . . . .
C10 N2 C6 C7 -2(3) . . . .
Zn1 N2 C6 C7 176.4(16) . . . .
C10 N2 C6 C5 177.6(18) . . . .
Zn1 N2 C6 C5 -4(2) . . . .
N1 C5 C6 N2 4(3) . . . .
C4 C5 C6 N2 -171(2) . . . .
N1 C5 C6 C7 -176(2) . . . .
C4 C5 C6 C7 9(4) . . . .
N2 C6 C7 C8 1(3) . . . .
C5 C6 C7 C8 -178(2) . . . .
C6 C7 C8 C9 0(3) . . . .
C6 C7 C8 C16 175(2) . . . .
C7 C8 C9 C10 -1(3) . . . .
C16 C8 C9 C10 -176(2) . . . .
C8 C9 C10 N2 0(3) . . . .
C8 C9 C10 C11 177(2) . . . .
C6 N2 C10 C9 1(3) . . . .
Zn1 N2 C10 C9 -177.4(15) . . . .
C6 N2 C10 C11 -175.9(18) . . . .
Zn1 N2 C10 C11 6(2) . . . .
C15 N3 C11 C12 0(4) . . . .
Zn1 N3 C11 C12 178(2) . . . .
C15 N3 C11 C10 179(2) . . . .
Zn1 N3 C11 C10 -2(3) . . . .
C9 C10 C11 N3 -179(2) . . . .
N2 C10 C11 N3 -2(3) . . . .
C9 C10 C11 C12 0(4) . . . .
N2 C10 C11 C12 177(2) . . . .
N3 C11 C12 C13 1(4) . . . .
C10 C11 C12 C13 -178(3) . . . .
C11 C12 C13 C14 0(5) . . . .
C12 C13 C14 C15 -2(5) . . . .
C11 N3 C15 C14 -2(4) . . . .
Zn1 N3 C15 C14 179(2) . . . .
C13 C14 C15 N3 3(5) . . . .
C7 C8 C16 C21 8(4) . . . .
C9 C8 C16 C21 -177(2) . . . .
C7 C8 C16 C17 -176(2) . . . .
C9 C8 C16 C17 -1(4) . . . .
C21 C16 C17 C18 -2(5) . . . .
C8 C16 C17 C18 -178(3) . . . .
C16 C17 C18 C19 -3(5) . . . .
C17 C18 C19 C20 6(4) . . . .
C17 C18 C19 C22 -177(3) . . . .
C18 C19 C20 C21 -3(4) . . . .
C22 C19 C20 C21 180(3) . . . .
C17 C16 C21 C20 4(4) . . . .
C8 C16 C21 C20 -180(2) . . . .
C19 C20 C21 C16 -1(5) . . . .
Dy1 O2 C22 O1 -5(3) . . . .
Dy1 O2 C22 C19 178(2) . . . .
Dy1 O1 C22 O2 5(3) . . . .
Dy1 O1 C22 C19 -178(2) . . . .
C20 C19 C22 O2 -12(4) . . . .
C18 C19 C22 O2 171(3) . . . .
C20 C19 C22 O1 170(3) . . . .
C18 C19 C22 O1 -6(4) . . . .
C20 C19 C22 Dy1 60(44) . . . .
C18 C19 C22 Dy1 -117(42) . . . .
O7 Dy1 C22 O2 -100.0(15) 4_564 . . .
O5 Dy1 C22 O2 99.7(15) 2_655 . . .
O7 Dy1 C22 O2 113.2(15) . . . .
O3 Dy1 C22 O2 21.0(16) . . . .
O9 Dy1 C22 O2 -172.9(15) . . . .
O5 Dy1 C22 O2 -32.1(15) . . . .
O6 Dy1 C22 O2 -90(2) . . . .
O1 Dy1 C22 O2 -175(3) . . . .
C23 Dy1 C22 O2 -6.3(16) . . . .
C24 Dy1 C22 O2 127(3) . . . .
O7 Dy1 C22 O1 75.2(14) 4_564 . . .
O5 Dy1 C22 O1 -85.2(14) 2_655 . . .
O7 Dy1 C22 O1 -71.7(17) . . . .
O3 Dy1 C22 O1 -163.9(13) . . . .
O9 Dy1 C22 O1 2.2(15) . . . .
O2 Dy1 C22 O1 175(3) . . . .
O5 Dy1 C22 O1 143.0(14) . . . .
O6 Dy1 C22 O1 85(2) . . . .
C23 Dy1 C22 O1 168.8(14) . . . .
C24 Dy1 C22 O1 -58(3) . . . .
O7 Dy1 C22 C19 -173(43) 4_564 . . .
O5 Dy1 C22 C19 26(43) 2_655 . . .
O7 Dy1 C22 C19 40(43) . . . .
O3 Dy1 C22 C19 -52(43) . . . .
O9 Dy1 C22 C19 114(43) . . . .
O2 Dy1 C22 C19 -73(42) . . . .
O5 Dy1 C22 C19 -105(43) . . . .
O6 Dy1 C22 C19 -163(42) . . . .
O1 Dy1 C22 C19 112(43) . . . .
C23 Dy1 C22 C19 -80(43) . . . .
C24 Dy1 C22 C19 53(44) . . . .
Dy1 O5 C23 O4 10(4) 4_564 . . .
Dy1 O5 C23 O4 -175.2(17) . . . .
Dy1 O5 C23 O3 -167.0(18) 4_564 . . .
Dy1 O5 C23 O3 8.1(15) . . . .
Dy1 O5 C23 Dy1 -175(3) 4_564 . . .
Zn1 O3 C23 O4 1(2) 2_565 . . .
Dy1 O3 C23 O4 174.8(15) . . . .
Zn1 O3 C23 O5 177.9(10) 2_565 . . .
Dy1 O3 C23 O5 -8.3(16) . . . .
Zn1 O3 C23 Dy1 -173.9(12) 2_565 . . .
O7 Dy1 C23 O4 148(13) 4_564 . . .
O5 Dy1 C23 O4 -15(13) 2_655 . . .
O7 Dy1 C23 O4 -86(13) . . . .
O3 Dy1 C23 O4 -46(13) . . . .
O9 Dy1 C23 O4 -156(12) . . . .
O2 Dy1 C23 O4 60(13) . . . .
O5 Dy1 C23 O4 143(14) . . . .
O6 Dy1 C23 O4 -136(13) . . . .
O1 Dy1 C23 O4 69(13) . . . .
C22 Dy1 C23 O4 63(13) . . . .
C24 Dy1 C23 O4 -109(13) . . . .
O7 Dy1 C23 O5 4.8(10) 4_564 . . .
O5 Dy1 C23 O5 -158.6(10) 2_655 . . .
O7 Dy1 C23 O5 130.5(10) . . . .
O3 Dy1 C23 O5 170.9(17) . . . .
O9 Dy1 C23 O5 60.6(19) . . . .
O2 Dy1 C23 O5 -83.5(11) . . . .
O6 Dy1 C23 O5 81.0(10) . . . .
O1 Dy1 C23 O5 -74.6(12) . . . .
C22 Dy1 C23 O5 -80.7(11) . . . .
C24 Dy1 C23 O5 107.9(11) . . . .
O7 Dy1 C23 O3 -166.1(10) 4_564 . . .
O5 Dy1 C23 O3 30.5(11) 2_655 . . .
O7 Dy1 C23 O3 -40.4(10) . . . .
O9 Dy1 C23 O3 -110.3(16) . . . .
O2 Dy1 C23 O3 105.6(11) . . . .
O5 Dy1 C23 O3 -170.9(17) . . . .
O6 Dy1 C23 O3 -89.9(10) . . . .
O1 Dy1 C23 O3 114.5(11) . . . .
C22 Dy1 C23 O3 108.4(11) . . . .
C24 Dy1 C23 O3 -63.0(11) . . . .
Dy1 O7 C24 O8 2(3) 2_655 . . .
Dy1 O7 C24 O8 174.8(17) . . . .
Dy1 O7 C24 O6 -176.7(12) 2_655 . . .
Dy1 O7 C24 O6 -3.7(15) . . . .
Dy1 O7 C24 Dy1 -173(2) 2_655 . . .
Zn1 O6 C24 O8 2(2) 1_665 . . .
Dy1 O6 C24 O8 -175.3(15) . . . .
Zn1 O6 C24 O7 -179.5(10) 1_665 . . .
Dy1 O6 C24 O7 3.4(14) . . . .
Zn1 O6 C24 Dy1 177.1(12) 1_665 . . .
O7 Dy1 C24 O8 100(21) 4_564 . . .
O5 Dy1 C24 O8 -102(21) 2_655 . . .
O7 Dy1 C24 O8 -109(22) . . . .
O3 Dy1 C24 O8 -20(21) . . . .
O9 Dy1 C24 O8 169(21) . . . .
O2 Dy1 C24 O8 -28(22) . . . .
O5 Dy1 C24 O8 30(21) . . . .
O6 Dy1 C24 O8 75(21) . . . .
O1 Dy1 C24 O8 -171(21) . . . .
C22 Dy1 C24 O8 -128(20) . . . .
C23 Dy1 C24 O8 5(21) . . . .
O7 Dy1 C24 O7 -151.0(10) 4_564 . . .
O5 Dy1 C24 O7 7.1(10) 2_655 . . .
O3 Dy1 C24 O7 89.8(11) . . . .
O9 Dy1 C24 O7 -81.2(11) . . . .
O2 Dy1 C24 O7 82.0(19) . . . .
O5 Dy1 C24 O7 139.7(10) . . . .
O6 Dy1 C24 O7 -175.9(17) . . . .
O1 Dy1 C24 O7 -61.5(15) . . . .
C22 Dy1 C24 O7 -19(3) . . . .
C23 Dy1 C24 O7 114.8(11) . . . .
O7 Dy1 C24 O6 24.9(10) 4_564 . . .
O5 Dy1 C24 O6 -177.0(9) 2_655 . . .
O7 Dy1 C24 O6 175.9(17) . . . .
O3 Dy1 C24 O6 -94.3(9) . . . .
O9 Dy1 C24 O6 94.7(10) . . . .
O2 Dy1 C24 O6 -102.1(17) . . . .
O5 Dy1 C24 O6 -44.3(10) . . . .
O1 Dy1 C24 O6 114.4(11) . . . .
C22 Dy1 C24 O6 157(3) . . . .
C23 Dy1 C24 O6 -69.2(10) . . . .
